data_7207225
loop_
_publ_author_name
'Lu, Xinyi'
'Ye, Junwei'
'Li, Wei'
'Gong, Weitao'
'Yang, Lijian'
'Lin, Yuan'
'Ning, Guiling'

_publ_section_title
;
 Auxiliary ligand-directed synthesis of cadmium(ii) and zinc(ii) complexes
 from 1-D chains to 3-D architectures with 5-nitroisophthalate
;
_journal_issue 4
_journal_name_full CrystEngComm
_journal_page_first 1337
_journal_paper_doi 10.1039/c1ce06268a
_journal_volume 14
_journal_year 2012
_chemical_formula_sum 'C21 H16 N4 O14 Zn2'
_chemical_formula_weight 679.12
_chemical_name_systematic
;
?
;
_space_group_IT_number 2
_symmetry_cell_setting triclinic
_symmetry_space_group_name_Hall '-P 1'
_symmetry_space_group_name_H-M 'P -1'
_atom_sites_solution_hydrogens geom
_atom_sites_solution_primary direct
_atom_sites_solution_secondary difmap
_audit_creation_method SHELXL-97
_cell_angle_alpha 90.17(3)
_cell_angle_beta 93.31(3)
_cell_angle_gamma 101.11(3)
_cell_formula_units_Z 2
_cell_length_a 9.4852(19)
_cell_length_b 11.060(2)
_cell_length_c 11.768(2)
_cell_measurement_reflns_used 6523
_cell_measurement_temperature 293(2)
_cell_measurement_theta_max 27.47
_cell_measurement_theta_min 1.88
_cell_volume 1209.3(4)
_computing_cell_refinement RAPID-AUTO
_computing_data_collection 'RAPID-AUTO (Rigaku, 1998)'
_computing_data_reduction RAPID-AUTO
_computing_molecular_graphics 'DIAMOND (Brandenburg, 1999) and SHELXP97'
_computing_publication_material SHELXL97
_computing_structure_refinement 'SHELXL97 (Sheldrick, 1997)'
_computing_structure_solution 'SHELXS97 (Sheldrick, 1997)'
_diffrn_ambient_temperature 293(2)
_diffrn_detector_area_resol_mean 10.0
_diffrn_measured_fraction_theta_full 0.978
_diffrn_measured_fraction_theta_max 0.978
_diffrn_measurement_device_type 'Rigaku RAXIS-RAPID'
_diffrn_measurement_method '\w scan'
_diffrn_radiation_monochromator graphite
_diffrn_radiation_source 'fine-focus sealed tube'
_diffrn_radiation_type MoK\a
_diffrn_radiation_wavelength 0.71073
_diffrn_reflns_av_R_equivalents 0.0000
_diffrn_reflns_av_sigmaI/netI 0.0285
_diffrn_reflns_limit_h_max 12
_diffrn_reflns_limit_h_min 0
_diffrn_reflns_limit_k_max 14
_diffrn_reflns_limit_k_min -14
_diffrn_reflns_limit_l_max 15
_diffrn_reflns_limit_l_min -15
_diffrn_reflns_number 5419
_diffrn_reflns_theta_full 27.48
_diffrn_reflns_theta_max 27.48
_diffrn_reflns_theta_min 1.73
_diffrn_standards_interval_count 0
_diffrn_standards_interval_time 0
_diffrn_standards_number 0
_exptl_absorpt_coefficient_mu 2.068
_exptl_absorpt_correction_T_max 0.6143
_exptl_absorpt_correction_T_min 0.4902
_exptl_absorpt_correction_type empirical
_exptl_absorpt_process_details 'Higashi (1995)'
_exptl_crystal_colour yellow
_exptl_crystal_density_diffrn 1.865
_exptl_crystal_density_meas ?
_exptl_crystal_density_method 'not measured'
_exptl_crystal_description block
_exptl_crystal_F_000 684
_exptl_crystal_size_max 0.40
_exptl_crystal_size_mid 0.28
_exptl_crystal_size_min 0.26
_refine_diff_density_max 0.910
_refine_diff_density_min -0.961
_refine_diff_density_rms 0.187
_refine_ls_extinction_coef 0
_refine_ls_extinction_method none
_refine_ls_goodness_of_fit_ref 0.997
_refine_ls_hydrogen_treatment constr
_refine_ls_matrix_type full
_refine_ls_number_parameters 370
_refine_ls_number_reflns 5419
_refine_ls_number_restraints 0
_refine_ls_restrained_S_all 0.997
_refine_ls_R_factor_all 0.0487
_refine_ls_R_factor_gt 0.0373
_refine_ls_shift/su_max 0.001
_refine_ls_shift/su_mean 0.000
_refine_ls_structure_factor_coef Fsqd
_refine_ls_weighting_details 'calc w=1/[\s^2^(Fo^2^)+(0.1000P)^2^+0.0000P] where P=(Fo^2^+2Fc^2^)/3'
_refine_ls_weighting_scheme calc
_refine_ls_wR_factor_gt 0.1136
_refine_ls_wR_factor_ref 0.1251
_reflns_number_gt 4578
_reflns_number_total 5419
_reflns_threshold_expression >2sigma(I)
_cod_data_source_file c1ce06268a.txt
_cod_data_source_block 3
_cod_depositor_comments
;
The following automatic conversions were performed:

'_symmetry_cell_setting' value 'Triclinic' changed to 'triclinic'
according to /home/saulius/struct/CIF-dictionaries/cif_core.dic
dictionary named 'cif_core.dic' version 2.4.1 from 2010-06-29.

Automatic conversion script
Id: cif_fix_values 1715 2011-07-08 13:25:40Z adriana 

The following automatic conversions were performed:

'_exptl_crystal_density_meas' value 'not measured' was changed to '?'
- the value is perceived as not measured.

Automatic conversion script
Id: cif_fix_values 3008 2015-01-20 13:52:24Z robertas 
;
_cod_original_cell_volume 1209.2(4)
_cod_original_sg_symbol_H-M 'P-1 '
_cod_database_code 7207225

loop_
_symmetry_equiv_pos_as_xyz
'x, y, z'
'-x, -y, -z'

loop_
_atom_site_label
_atom_site_type_symbol
_atom_site_fract_x
_atom_site_fract_y
_atom_site_fract_z
_atom_site_U_iso_or_equiv
_atom_site_adp_type
_atom_site_occupancy
_atom_site_symmetry_multiplicity
_atom_site_calc_flag
_atom_site_refinement_flags
Zn1 Zn -0.56494(3) 0.11467(3) -0.21531(3) 0.02073(11) Uani 1 1 d .
Zn2 Zn -0.65486(3) -0.01105(3) 0.04878(3) 0.02102(11) Uani 1 1 d .
O1 O -0.3189(2) 0.20278(18) -0.0486(2) 0.0351(5) Uani 1 1 d .
O2 O -0.4736(2) 0.28337(19) -0.1614(2) 0.0354(5) Uani 1 1 d .
O3 O -0.4578(3) 0.7347(2) -0.1383(2) 0.0359(5) Uani 1 1 d .
O4 O -0.3011(3) 0.84626(19) -0.0125(2) 0.0329(5) Uani 1 1 d .
O5 O 0.0386(4) 0.6553(3) 0.2121(3) 0.0679(10) Uani 1 1 d .
O6 O 0.0249(4) 0.4622(3) 0.2058(3) 0.0617(9) Uani 1 1 d .
O7 O -0.5740(2) -0.0948(2) 0.33243(19) 0.0323(5) Uani 1 1 d .
O8 O -0.7254(2) -0.0168(2) 0.21335(19) 0.0323(5) Uani 1 1 d .
O9 O -1.2371(2) -0.1071(2) 0.2728(2) 0.0317(5) Uani 1 1 d .
O10 O -1.3165(2) -0.2049(3) 0.4270(2) 0.0462(7) Uani 1 1 d .
O11 O -0.9629(3) -0.1852(3) 0.7521(2) 0.0508(7) Uani 1 1 d .
O12 O -0.7416(3) -0.1864(3) 0.7212(2) 0.0449(6) Uani 1 1 d .
O13 O -0.5620(2) -0.01749(16) -0.10756(16) 0.0203(4) Uani 1 1 d .
O14 O -0.8859(3) -0.0676(3) -0.0211(3) 0.0576(8) Uani 1 1 d .
N1 N -0.0160(3) 0.5549(3) 0.1756(2) 0.0360(6) Uani 1 1 d .
N2 N -0.8643(3) -0.1775(2) 0.6888(2) 0.0301(5) Uani 1 1 d .
N3 N -0.3324(5) -0.5669(4) 0.3651(3) 0.0613(10) Uani 1 1 d .
N4 N -0.5405(4) -0.7272(4) 0.3736(3) 0.0580(10) Uani 1 1 d .
H4A H -0.5995 -0.7765 0.4130 0.070 Uiso 1 1 calc R
H4B H -0.5518 -0.7286 0.3005 0.070 Uiso 1 1 calc R
C1 C -0.3062(3) 0.4157(2) -0.0390(3) 0.0250(6) Uani 1 1 d .
C2 C -0.3572(3) 0.5203(2) -0.0751(3) 0.0250(6) Uani 1 1 d .
H2A H -0.4318 0.5130 -0.1311 0.030 Uiso 1 1 calc R
C3 C -0.2973(3) 0.6354(2) -0.0280(3) 0.0243(6) Uani 1 1 d .
C4 C -0.1858(3) 0.6473(3) 0.0544(3) 0.0274(6) Uani 1 1 d .
H4C H -0.1449 0.7239 0.0865 0.033 Uiso 1 1 calc R
C5 C -0.1365(3) 0.5426(3) 0.0883(3) 0.0276(6) Uani 1 1 d .
C6 C -0.1944(3) 0.4277(3) 0.0447(3) 0.0280(6) Uani 1 1 d .
H6A H -0.1596 0.3589 0.0705 0.034 Uiso 1 1 calc R
C7 C -0.3709(3) 0.2908(2) -0.0871(3) 0.0254(6) Uani 1 1 d .
C8 C -0.3584(3) 0.7473(2) -0.0644(2) 0.0243(6) Uani 1 1 d .
C9 C -0.8102(3) -0.0973(2) 0.3857(2) 0.0212(5) Uani 1 1 d .
C10 C -0.9523(3) -0.1046(2) 0.3446(2) 0.0223(5) Uani 1 1 d .
H10A H -0.9721 -0.0844 0.2695 0.027 Uiso 1 1 calc R
C11 C -1.0652(3) -0.1419(2) 0.4156(2) 0.0222(5) Uani 1 1 d .
C12 C -1.0355(3) -0.1672(3) 0.5282(2) 0.0241(5) Uani 1 1 d .
H12A H -1.1098 -0.1913 0.5764 0.029 Uiso 1 1 calc R
C13 C -0.8935(3) -0.1560(2) 0.5683(2) 0.0227(5) Uani 1 1 d .
C14 C -0.7795(3) -0.1232(3) 0.4990(2) 0.0237(5) Uani 1 1 d .
H14A H -0.6851 -0.1186 0.5275 0.028 Uiso 1 1 calc R
C15 C -0.6939(3) -0.0661(3) 0.3026(2) 0.0238(5) Uani 1 1 d .
C16 C -1.2189(3) -0.1535(3) 0.3694(3) 0.0251(6) Uani 1 1 d .
C17 C -0.4341(4) -0.6506(3) 0.4244(3) 0.0358(7) Uani 1 1 d .
C18 C -0.4171(3) -0.6489(3) 0.5383(3) 0.0299(6) Uani 1 1 d .
H18A H -0.4848 -0.7015 0.5783 0.036 Uiso 1 1 calc R
C19 C -0.3074(5) -0.5755(4) 0.5986(3) 0.0489(9) Uani 1 1 d .
H19A H -0.3000 -0.5806 0.6775 0.059 Uiso 1 1 calc R
C20 C -0.2089(5) -0.4949(4) 0.5448(4) 0.0571(11) Uani 1 1 d .
H20A H -0.1334 -0.4441 0.5858 0.069 Uiso 1 1 calc R
C21 C -0.2222(5) -0.4895(4) 0.4276(4) 0.0571(11) Uani 1 1 d .
H21A H -0.1561 -0.4330 0.3898 0.069 Uiso 1 1 calc R

loop_
_atom_site_aniso_label
_atom_site_aniso_U_11
_atom_site_aniso_U_22
_atom_site_aniso_U_33
_atom_site_aniso_U_23
_atom_site_aniso_U_13
_atom_site_aniso_U_12
Zn1 0.01486(17) 0.02271(18) 0.02423(19) 0.00440(12) -0.00213(12) 0.00360(12)
Zn2 0.02226(18) 0.01946(18) 0.02310(19) 0.00447(12) 0.00203(13) 0.00813(12)
O1 0.0371(12) 0.0183(10) 0.0491(14) 0.0017(9) 0.0008(10) 0.0042(8)
O2 0.0322(12) 0.0237(10) 0.0471(14) -0.0028(9) -0.0048(10) 0.0000(8)
O3 0.0394(13) 0.0310(11) 0.0371(13) -0.0011(9) -0.0096(10) 0.0103(9)
O4 0.0421(12) 0.0194(10) 0.0374(12) -0.0014(8) -0.0107(10) 0.0105(8)
O5 0.076(2) 0.0427(16) 0.082(2) -0.0236(15) -0.0483(18) 0.0186(14)
O6 0.069(2) 0.0447(15) 0.071(2) 0.0004(14) -0.0360(17) 0.0222(14)
O7 0.0177(10) 0.0500(13) 0.0321(12) 0.0053(10) 0.0042(8) 0.0128(9)
O8 0.0261(10) 0.0471(13) 0.0281(11) 0.0093(9) 0.0077(8) 0.0163(9)
O9 0.0180(9) 0.0461(13) 0.0313(12) 0.0050(10) -0.0047(8) 0.0083(9)
O10 0.0176(11) 0.0697(18) 0.0485(16) 0.0176(13) 0.0011(10) 0.0011(10)
O11 0.0452(15) 0.078(2) 0.0267(13) 0.0119(12) 0.0069(11) 0.0055(13)
O12 0.0459(14) 0.0614(16) 0.0307(13) -0.0025(11) -0.0146(11) 0.0235(12)
O13 0.0220(9) 0.0173(8) 0.0217(9) 0.0024(7) -0.0003(7) 0.0046(7)
O14 0.0331(14) 0.0544(17) 0.085(2) -0.0267(16) -0.0073(14) 0.0112(12)
N1 0.0369(15) 0.0367(15) 0.0347(15) -0.0023(12) -0.0077(12) 0.0107(11)
N2 0.0360(14) 0.0314(13) 0.0213(12) 0.0003(10) -0.0040(10) 0.0043(10)
N3 0.073(3) 0.057(2) 0.055(2) 0.0132(17) 0.0214(19) 0.0094(18)
N4 0.0409(18) 0.088(3) 0.0380(18) -0.0060(17) 0.0055(14) -0.0071(17)
C1 0.0236(13) 0.0197(12) 0.0319(15) -0.0006(11) 0.0051(11) 0.0039(10)
C2 0.0246(13) 0.0216(13) 0.0289(15) 0.0005(11) 0.0018(11) 0.0046(10)
C3 0.0278(14) 0.0181(12) 0.0279(14) 0.0007(10) 0.0040(11) 0.0057(10)
C4 0.0312(15) 0.0186(13) 0.0322(16) -0.0005(11) -0.0018(12) 0.0055(11)
C5 0.0288(15) 0.0246(14) 0.0298(15) 0.0004(11) -0.0028(12) 0.0074(11)
C6 0.0309(15) 0.0211(13) 0.0335(16) 0.0044(11) 0.0031(12) 0.0081(11)
C7 0.0243(13) 0.0198(13) 0.0322(15) 0.0014(11) 0.0088(11) 0.0021(10)
C8 0.0287(14) 0.0207(13) 0.0246(14) 0.0010(10) 0.0022(11) 0.0076(10)
C9 0.0171(12) 0.0215(12) 0.0254(14) -0.0004(10) 0.0006(10) 0.0048(9)
C10 0.0176(12) 0.0275(13) 0.0229(14) -0.0003(10) 0.0000(10) 0.0072(10)
C11 0.0172(12) 0.0238(13) 0.0259(14) 0.0017(10) -0.0008(10) 0.0052(9)
C12 0.0189(12) 0.0285(14) 0.0249(14) 0.0007(11) 0.0013(10) 0.0045(10)
C13 0.0251(13) 0.0243(13) 0.0191(13) 0.0007(10) -0.0034(10) 0.0067(10)
C14 0.0160(12) 0.0286(14) 0.0266(14) -0.0006(11) -0.0033(10) 0.0061(10)
C15 0.0193(12) 0.0278(13) 0.0251(14) -0.0019(11) 0.0020(10) 0.0065(10)
C16 0.0184(12) 0.0274(14) 0.0289(15) -0.0025(11) -0.0015(11) 0.0042(10)
C17 0.0326(16) 0.0438(18) 0.0341(17) 0.0028(14) 0.0077(13) 0.0129(13)
C18 0.0252(14) 0.0353(16) 0.0274(15) 0.0085(12) 0.0069(11) 0.0000(11)
C19 0.056(2) 0.052(2) 0.035(2) 0.0059(16) -0.0018(17) 0.0028(18)
C20 0.051(2) 0.052(2) 0.060(3) 0.001(2) -0.0031(19) -0.0115(18)
C21 0.062(3) 0.044(2) 0.061(3) 0.0093(19) 0.021(2) -0.0063(18)

loop_
_atom_type_symbol
_atom_type_description
_atom_type_scat_dispersion_real
_atom_type_scat_dispersion_imag
_atom_type_scat_source
C C 0.0033 0.0016 'International Tables Vol C Tables 4.2.6.8 and 6.1.1.4'
H H 0.0000 0.0000 'International Tables Vol C Tables 4.2.6.8 and 6.1.1.4'
N N 0.0061 0.0033 'International Tables Vol C Tables 4.2.6.8 and 6.1.1.4'
O O 0.0106 0.0060 'International Tables Vol C Tables 4.2.6.8 and 6.1.1.4'
Zn Zn 0.2839 1.4301 'International Tables Vol C Tables 4.2.6.8 and 6.1.1.4'

loop_
_geom_angle_atom_site_label_1
_geom_angle_atom_site_label_2
_geom_angle_atom_site_label_3
_geom_angle
_geom_angle_site_symmetry_1
_geom_angle_site_symmetry_3
O13 Zn1 O9 108.23(9) . 2_355
O13 Zn1 O2 116.71(10) . .
O9 Zn1 O2 111.53(10) 2_355 .
O13 Zn1 O7 106.71(9) . 2_455
O9 Zn1 O7 115.59(10) 2_355 2_455
O2 Zn1 O7 97.97(10) . 2_455
O13 Zn1 Zn2 40.35(6) . 2_455
O9 Zn1 Zn2 148.49(7) 2_355 2_455
O2 Zn1 Zn2 88.43(7) . 2_455
O7 Zn1 Zn2 83.72(6) 2_455 2_455
O4 Zn2 O8 95.76(10) 2_465 .
O4 Zn2 O1 158.12(9) 2_465 2_455
O8 Zn2 O1 89.19(10) . 2_455
O4 Zn2 O13 90.54(9) 2_465 .
O8 Zn2 O13 172.17(8) . .
O1 Zn2 O13 86.66(9) 2_455 .
O4 Zn2 O13 106.90(9) 2_465 2_455
O8 Zn2 O13 92.56(8) . 2_455
O1 Zn2 O13 94.10(9) 2_455 2_455
O13 Zn2 O13 81.13(8) . 2_455
O4 Zn2 O14 80.10(10) 2_465 .
O8 Zn2 O14 89.73(11) . .
O1 Zn2 O14 78.63(10) 2_455 .
O13 Zn2 O14 95.96(11) . .
O13 Zn2 O14 172.36(9) 2_455 .
O4 Zn2 Zn1 136.24(7) 2_465 2_455
O8 Zn2 Zn1 70.43(6) . 2_455
O1 Zn2 Zn1 65.38(7) 2_455 2_455
O13 Zn2 Zn1 101.78(6) . 2_455
O13 Zn2 Zn1 36.85(5) 2_455 2_455
O14 Zn2 Zn1 138.42(9) . 2_455
C7 O1 Zn2 143.9(2) . 2_455
C7 O2 Zn1 116.15(19) . .
C8 O4 Zn2 124.71(19) . 2_465
C15 O7 Zn1 120.2(2) . 2_455
C15 O8 Zn2 135.0(2) . .
C16 O9 Zn1 116.67(19) . 2_355
Zn1 O13 Zn2 119.91(10) . .
Zn1 O13 Zn2 102.80(9) . 2_455
Zn2 O13 Zn2 98.87(8) . 2_455
O5 N1 O6 122.8(3) . .
O5 N1 C5 119.1(3) . .
O6 N1 C5 118.1(3) . .
O11 N2 O12 123.4(3) . .
O11 N2 C13 118.4(3) . .
O12 N2 C13 118.2(3) . .
C21 N3 C17 118.6(4) . .
C17 N4 H4A 120.0 . .
C17 N4 H4B 120.0 . .
H4A N4 H4B 120.0 . .
C6 C1 C2 119.4(3) . .
C6 C1 C7 119.3(3) . .
C2 C1 C7 121.3(3) . .
C3 C2 C1 120.5(3) . .
C3 C2 H2A 119.8 . .
C1 C2 H2A 119.8 . .
C4 C3 C2 120.1(3) . .
C4 C3 C8 120.1(2) . .
C2 C3 C8 119.8(3) . .
C3 C4 C5 118.4(3) . .
C3 C4 H4C 120.8 . .
C5 C4 H4C 120.8 . .
C6 C5 C4 122.9(3) . .
C6 C5 N1 118.4(3) . .
C4 C5 N1 118.7(3) . .
C5 C6 C1 118.7(3) . .
C5 C6 H6A 120.7 . .
C1 C6 H6A 120.7 . .
O1 C7 O2 126.0(3) . .
O1 C7 C1 116.5(3) . .
O2 C7 C1 117.5(3) . .
O3 C8 O4 126.2(3) . .
O3 C8 C3 119.0(3) . .
O4 C8 C3 114.8(2) . .
C14 C9 C10 120.1(3) . .
C14 C9 C15 121.9(2) . .
C10 C9 C15 117.9(2) . .
C9 C10 C11 120.4(3) . .
C9 C10 H10A 119.8 . .
C11 C10 H10A 119.8 . .
C12 C11 C10 119.7(2) . .
C12 C11 C16 120.2(2) . .
C10 C11 C16 120.0(2) . .
C11 C12 C13 119.0(3) . .
C11 C12 H12A 120.5 . .
C13 C12 H12A 120.5 . .
C12 C13 C14 122.5(3) . .
C12 C13 N2 118.1(3) . .
C14 C13 N2 119.3(2) . .
C13 C14 C9 118.1(2) . .
C13 C14 H14A 121.0 . .
C9 C14 H14A 121.0 . .
O8 C15 O7 127.2(3) . .
O8 C15 C9 116.9(2) . .
O7 C15 C9 115.9(2) . .
O10 C16 O9 124.7(3) . .
O10 C16 C11 119.0(3) . .
O9 C16 C11 116.2(2) . .
N4 C17 C18 119.7(3) . .
N4 C17 N3 123.2(4) . .
C18 C17 N3 117.1(3) . .
C17 C18 C19 124.0(3) . .
C17 C18 H18A 118.0 . .
C19 C18 H18A 118.0 . .
C20 C19 C18 120.3(4) . .
C20 C19 H19A 119.9 . .
C18 C19 H19A 119.9 . .
C19 C20 C21 118.7(4) . .
C19 C20 H20A 120.7 . .
C21 C20 H20A 120.7 . .
C20 C21 N3 121.3(4) . .
C20 C21 H21A 119.4 . .
N3 C21 H21A 119.4 . .

loop_
_geom_bond_atom_site_label_1
_geom_bond_atom_site_label_2
_geom_bond_distance
_geom_bond_site_symmetry_2
Zn1 O13 1.9411(19) .
Zn1 O9 1.945(2) 2_355
Zn1 O2 1.985(2) .
Zn1 O7 2.001(2) 2_455
Zn1 Zn2 3.1566(10) 2_455
Zn2 O4 1.989(2) 2_465
Zn2 O8 2.082(2) .
Zn2 O1 2.087(2) 2_455
Zn2 O13 2.092(2) .
Zn2 O13 2.096(2) 2_455
Zn2 O14 2.266(3) .
Zn2 Zn1 3.1566(10) 2_455
O1 C7 1.248(4) .
O1 Zn2 2.087(2) 2_455
O2 C7 1.260(4) .
O3 C8 1.233(4) .
O4 C8 1.263(3) .
O4 Zn2 1.989(2) 2_465
O5 N1 1.198(4) .
O6 N1 1.211(4) .
O7 C15 1.269(3) .
O7 Zn1 2.001(2) 2_455
O8 C15 1.233(4) .
O9 C16 1.265(4) .
O9 Zn1 1.945(2) 2_355
O10 C16 1.229(4) .
O11 N2 1.220(4) .
O12 N2 1.226(3) .
O13 Zn2 2.096(2) 2_455
N1 C5 1.478(4) .
N2 C13 1.458(4) .
N3 C21 1.389(6) .
N3 C17 1.418(5) .
N4 C17 1.301(5) .
N4 H4A 0.8600 .
N4 H4B 0.8600 .
C1 C6 1.392(4) .
C1 C2 1.396(4) .
C1 C7 1.495(4) .
C2 C3 1.390(4) .
C2 H2A 0.9300 .
C3 C4 1.380(4) .
C3 C8 1.517(4) .
C4 C5 1.381(4) .
C4 H4C 0.9300 .
C5 C6 1.370(4) .
C6 H6A 0.9300 .
C9 C14 1.391(4) .
C9 C10 1.392(4) .
C9 C15 1.508(4) .
C10 C11 1.396(4) .
C10 H10A 0.9300 .
C11 C12 1.379(4) .
C11 C16 1.507(4) .
C12 C13 1.384(4) .
C12 H12A 0.9300 .
C13 C14 1.385(4) .
C14 H14A 0.9300 .
C17 C18 1.341(5) .
C18 C19 1.353(5) .
C18 H18A 0.9300 .
C19 C20 1.349(6) .
C19 H19A 0.9300 .
C20 C21 1.380(6) .
C20 H20A 0.9300 .
C21 H21A 0.9300 .

loop_
_geom_hbond_atom_site_label_D
_geom_hbond_atom_site_label_H
_geom_hbond_atom_site_label_A
_geom_hbond_distance_DH
_geom_hbond_distance_HA
_geom_hbond_distance_DA
_geom_hbond_angle_DHA
_geom_hbond_site_symmetry_A
N4 H4A O10 0.86 2.08 2.811(4) 142.0 2_346
N4 H4B O3 0.86 1.92 2.769(4) 169.8 2_455
C18 H18A O10 0.93 1.97 2.778(4) 144.8 2_346
C18 H18A O7 0.93 2.63 3.209(4) 120.9 2_446
C20 H20A O6 0.93 2.63 3.310(6) 130.6 2_556
